data_7007418
loop_
_publ_author_name
'Hoffman, Justin T.'
'Tran, Ba L.'
'Carrano, Carl J.'

_publ_section_title
;
 Oxidation-state and metal-ion dependent stereoisomerization in oxo
 molybdenum and tungsten complexes of a bulky alkoxy heteroscorpionate
 ligand.
;
_journal_issue 31
_journal_name_full 'Dalton transactions (Cambridge, England : 2003)'
_journal_page_first 3822
_journal_page_last 3830
_journal_paper_doi 10.1039/b604751c
_journal_year 2006
_chemical_formula_sum 'C25 H27 Cl2 Mo N4 O3.5'
_chemical_formula_weight 606.35
_chemical_name_systematic
;
?
;
_space_group_IT_number 32
_symmetry_cell_setting orthorhombic
_symmetry_space_group_name_Hall 'P 2 -2ab'
_symmetry_space_group_name_H-M 'P b a 2'
_atom_sites_solution_hydrogens geom
_atom_sites_solution_primary direct
_atom_sites_solution_secondary difmap
_audit_creation_method SHELXL-97
_cell_angle_alpha 90.00
_cell_angle_beta 90.00
_cell_angle_gamma 90.00
_cell_formula_units_Z 4
_cell_length_a 9.5623(6)
_cell_length_b 29.6352(18)
_cell_length_c 9.4479(5)
_cell_measurement_reflns_used 6202
_cell_measurement_temperature 200(2)
_cell_measurement_theta_max 22.84
_cell_measurement_theta_min 2.24
_cell_volume 2677.4(3)
_computing_cell_refinement 'Bruker SMART'
_computing_data_collection 'Bruker SMART'
_computing_data_reduction 'Bruker SAINT'
_computing_molecular_graphics 'Bruker SHELXTL'
_computing_publication_material 'Bruker SHELXTL'
_computing_structure_refinement 'SHELXL-97 (Sheldrick, 1997)'
_computing_structure_solution 'SHELXS-97 (Sheldrick, 1990)'
_diffrn_ambient_temperature 200(2)
_diffrn_measured_fraction_theta_full 0.992
_diffrn_measured_fraction_theta_max 0.992
_diffrn_measurement_device_type 'CCD area detector'
_diffrn_measurement_method 'phi and omega scans'
_diffrn_radiation_monochromator graphite
_diffrn_radiation_source 'fine-focus sealed tube'
_diffrn_radiation_type MoK\a
_diffrn_radiation_wavelength 0.71073
_diffrn_reflns_av_R_equivalents 0.0597
_diffrn_reflns_av_sigmaI/netI 0.0403
_diffrn_reflns_limit_h_max 12
_diffrn_reflns_limit_h_min -12
_diffrn_reflns_limit_k_max 39
_diffrn_reflns_limit_k_min -39
_diffrn_reflns_limit_l_max 10
_diffrn_reflns_limit_l_min -12
_diffrn_reflns_number 66675
_diffrn_reflns_theta_full 28.11
_diffrn_reflns_theta_max 28.11
_diffrn_reflns_theta_min 2.16
_exptl_absorpt_coefficient_mu 0.725
_exptl_absorpt_correction_type SADABS-multiscan
_exptl_crystal_colour yellow
_exptl_crystal_density_diffrn 1.504
_exptl_crystal_density_meas 0
_exptl_crystal_density_method 'not measured'
_exptl_crystal_description block
_exptl_crystal_F_000 1236
_exptl_crystal_size_max 0.02
_exptl_crystal_size_mid 0.02
_exptl_crystal_size_min 0.02
_refine_diff_density_max 1.449
_refine_diff_density_min -0.836
_refine_diff_density_rms 0.243
_refine_ls_abs_structure_details 'Flack H D (1983), Acta Cryst. A39, 876-881'
_refine_ls_abs_structure_Flack -0.08(4)
_refine_ls_extinction_method none
_refine_ls_goodness_of_fit_ref 0.955
_refine_ls_hydrogen_treatment mixed
_refine_ls_matrix_type full
_refine_ls_number_parameters 321
_refine_ls_number_reflns 6132
_refine_ls_number_restraints 1
_refine_ls_restrained_S_all 0.955
_refine_ls_R_factor_all 0.0583
_refine_ls_R_factor_gt 0.0398
_refine_ls_shift/su_max 0.002
_refine_ls_shift/su_mean 0.000
_refine_ls_structure_factor_coef Fsqd
_refine_ls_weighting_details 'calc w=1/[\s^2^(Fo^2^)+(0.1016P)^2^+0.0000P] where P=(Fo^2^+2Fc^2^)/3'
_refine_ls_weighting_scheme calc
_refine_ls_wR_factor_gt 0.1149
_refine_ls_wR_factor_ref 0.1294
_reflns_number_gt 4852
_reflns_number_total 6132
_reflns_threshold_expression >2sigma(I)
_cod_data_source_file b604751c.txt
_cod_data_source_block justin60b_Compound_4
_cod_depositor_comments
;
The following automatic conversions were performed:
'_symmetry_cell_setting' value 'Orthorhombic' changed to 'orthorhombic'
according to '/home/saulius/struct/CIF-dictionaries/cif_core.dic'
dictionary named 'cif_core.dic' version 2.4.1 from 2010-06-29.

Automatic conversion script
Id: cif_fix_enum 1527 2010-12-29 10:47:43Z saulius 
;
_cod_original_sg_symbol_H-M Pba2
_cod_original_formula_sum 'C25 H27 Cl2 Mo N4 O3.50'
_cod_database_code 7007418

loop_
_symmetry_equiv_pos_as_xyz
'x, y, z'
'-x, -y, z'
'x+1/2, -y+1/2, z'
'-x+1/2, y+1/2, z'

loop_
_atom_site_label
_atom_site_type_symbol
_atom_site_fract_x
_atom_site_fract_y
_atom_site_fract_z
_atom_site_U_iso_or_equiv
_atom_site_adp_type
_atom_site_occupancy
_atom_site_symmetry_multiplicity
_atom_site_calc_flag
_atom_site_refinement_flags
_atom_site_disorder_assembly
_atom_site_disorder_group
Mo1 Mo 0.05169(3) 0.938620(9) 0.68484(5) 0.02281(11) Uani 1 1 d . . .
N1 N 0.0225(4) 0.93748(11) 0.9327(5) 0.0250(8) Uani 1 1 d . . .
N2 N -0.0714(4) 0.90918(12) 0.9942(4) 0.0273(8) Uani 1 1 d . . .
N3 N -0.1893(4) 0.93007(10) 0.7023(5) 0.0286(9) Uani 1 1 d . . .
N4 N -0.2469(4) 0.90765(11) 0.8161(4) 0.0303(7) Uani 1 1 d . . .
O1 O 0.0320(3) 0.87469(9) 0.7324(3) 0.0275(6) Uani 1 1 d . . .
O2 O 0.0390(4) 0.93298(12) 0.5062(5) 0.0357(8) Uani 1 1 d . . .
O3 O 0.0000 1.0000 0.7064(5) 0.0282(9) Uani 1 2 d S . .
O4 O 0.2263(3) 0.94155(9) 0.7159(3) 0.0331(9) Uani 1 1 d . . .
C1 C -0.1498(7) 0.88072(19) 1.2322(6) 0.0549(14) Uani 1 1 d . . .
H1A H -0.2162 0.8643 1.1760 0.082 Uiso 1 1 calc R . .
H1B H -0.1987 0.9000 1.2972 0.082 Uiso 1 1 calc R . .
H1C H -0.0926 0.8599 1.2841 0.082 Uiso 1 1 calc R . .
C2 C -0.0594(5) 0.90879(17) 1.1375(5) 0.0372(12) Uani 1 1 d . . .
C3 C 0.0481(5) 0.93793(13) 1.1670(8) 0.0345(13) Uani 1 1 d . . .
H3B H 0.0824 0.9449 1.2565 0.041 Uiso 1 1 calc R . .
C4 C 0.0963(5) 0.95509(16) 1.0405(5) 0.0311(9) Uani 1 1 d . . .
C5 C 0.2132(5) 0.98708(15) 1.0149(5) 0.0386(10) Uani 1 1 d . . .
H5A H 0.2218 0.9926 0.9151 0.058 Uiso 1 1 calc R . .
H5B H 0.2988 0.9743 1.0499 0.058 Uiso 1 1 calc R . .
H5C H 0.1947 1.0150 1.0630 0.058 Uiso 1 1 calc R . .
C6 C -0.4786(6) 0.8902(3) 0.9280(8) 0.0685(19) Uani 1 1 d . . .
H6A H -0.4208 0.8739 0.9936 0.103 Uiso 1 1 calc R . .
H6B H -0.5433 0.8698 0.8841 0.103 Uiso 1 1 calc R . .
H6C H -0.5293 0.9132 0.9776 0.103 Uiso 1 1 calc R . .
C7 C -0.3885(5) 0.91145(16) 0.8168(6) 0.0398(10) Uani 1 1 d . . .
C8 C -0.4246(5) 0.93745(14) 0.7023(12) 0.0457(17) Uani 1 1 d . . .
H8A H -0.5143 0.9461 0.6756 0.055 Uiso 1 1 calc R . .
C9 C -0.3004(5) 0.94825(16) 0.6344(5) 0.0349(11) Uani 1 1 d . . .
C10 C -0.2809(6) 0.97484(17) 0.5008(6) 0.0446(12) Uani 1 1 d . . .
H10A H -0.1829 0.9770 0.4796 0.067 Uiso 1 1 calc R . .
H10B H -0.3189 1.0046 0.5131 0.067 Uiso 1 1 calc R . .
H10C H -0.3282 0.9600 0.4244 0.067 Uiso 1 1 calc R . .
C11 C -0.1555(5) 0.88028(14) 0.9036(5) 0.0291(9) Uani 1 1 d . . .
H11A H -0.2141 0.8612 0.9642 0.035 Uiso 1 1 calc R . .
C12 C -0.0592(4) 0.84888(14) 0.8137(5) 0.0259(8) Uani 1 1 d . . .
C13 C -0.1513(5) 0.81998(14) 0.7153(5) 0.0330(11) Uani 1 1 d . . .
C14 C -0.2724(6) 0.79890(18) 0.7608(6) 0.0451(13) Uani 1 1 d . . .
H14A H -0.3022 0.8023 0.8539 0.054 Uiso 1 1 calc R . .
C15 C -0.3499(6) 0.7725(2) 0.6661(7) 0.0578(16) Uani 1 1 d . . .
H15A H -0.4337 0.7595 0.6950 0.069 Uiso 1 1 calc R . .
C16 C -0.3017(7) 0.7657(2) 0.5293(7) 0.0591(16) Uani 1 1 d . . .
H16A H -0.3512 0.7472 0.4675 0.071 Uiso 1 1 calc R . .
C17 C -0.1813(7) 0.78622(19) 0.4856(6) 0.0546(15) Uani 1 1 d . . .
H17A H -0.1499 0.7819 0.3935 0.065 Uiso 1 1 calc R . .
C18 C -0.1053(6) 0.81344(17) 0.5770(5) 0.0410(11) Uani 1 1 d . . .
H18A H -0.0237 0.8273 0.5459 0.049 Uiso 1 1 calc R . .
C19 C 0.0251(5) 0.82081(14) 0.9203(5) 0.0304(9) Uani 1 1 d . . .
C20 C 0.1569(5) 0.83581(17) 0.9588(6) 0.0429(12) Uani 1 1 d . . .
H20A H 0.1957 0.8606 0.9129 0.051 Uiso 1 1 calc R . .
C21 C 0.2315(6) 0.81433(19) 1.0649(7) 0.0531(15) Uani 1 1 d . . .
H21A H 0.3190 0.8251 1.0912 0.064 Uiso 1 1 calc R . .
C22 C 0.1769(6) 0.7775(2) 1.1307(6) 0.0521(14) Uani 1 1 d . . .
H22A H 0.2274 0.7631 1.2019 0.063 Uiso 1 1 calc R . .
C23 C 0.0512(6) 0.7618(2) 1.0934(7) 0.0526(15) Uani 1 1 d . . .
H23A H 0.0152 0.7365 1.1387 0.063 Uiso 1 1 calc R . .
C24 C -0.0278(5) 0.78305(17) 0.9863(6) 0.0405(12) Uani 1 1 d . . .
H24A H -0.1149 0.7717 0.9606 0.049 Uiso 1 1 calc R . .
C25 C 0.3275(10) 0.8832(3) 1.4133(12) 0.102(3) Uani 1 1 d . . .
H25A H 0.3147 0.8983 1.5035 0.122 Uiso 1 1 calc R . .
H25B H 0.2357 0.8757 1.3766 0.122 Uiso 1 1 calc R . .
Cl1 Cl 0.4167(6) 0.83606(14) 1.4389(7) 0.247(3) Uani 1 1 d . . .
Cl2 Cl 0.4105(3) 0.92039(12) 1.2955(3) 0.1126(8) Uani 1 1 d . . .

loop_
_atom_site_aniso_label
_atom_site_aniso_U_11
_atom_site_aniso_U_22
_atom_site_aniso_U_33
_atom_site_aniso_U_23
_atom_site_aniso_U_13
_atom_site_aniso_U_12
Mo1 0.02448(16) 0.02424(16) 0.01972(17) 0.0000(2) 0.0015(2) -0.00128(11)
N1 0.0266(19) 0.0238(18) 0.024(2) 0.0035(14) -0.0009(17) -0.0023(14)
N2 0.035(2) 0.0262(17) 0.0208(18) 0.0005(14) 0.0030(14) 0.0016(14)
N3 0.0330(17) 0.0257(15) 0.027(3) -0.0040(17) -0.0064(19) 0.0056(12)
N4 0.0293(18) 0.0308(18) 0.0307(18) 0.0051(15) 0.0030(16) 0.0010(15)
O1 0.0307(15) 0.0248(14) 0.0270(15) 0.0005(11) 0.0057(11) -0.0003(11)
O2 0.043(2) 0.0423(19) 0.022(2) -0.0026(14) 0.0022(14) -0.0023(13)
O3 0.0288(17) 0.0275(18) 0.028(3) 0.000 0.000 -0.0029(16)
O4 0.0250(15) 0.0399(16) 0.035(3) 0.0018(12) 0.0019(13) -0.0010(12)
C1 0.082(4) 0.053(3) 0.029(3) 0.000(2) 0.012(3) -0.015(3)
C2 0.056(3) 0.034(2) 0.022(2) 0.0056(16) 0.0047(18) 0.005(2)
C3 0.052(3) 0.036(2) 0.015(4) -0.0002(17) -0.0041(18) 0.0019(18)
C4 0.037(2) 0.032(2) 0.024(2) -0.0053(18) -0.0052(18) 0.003(2)
C5 0.044(3) 0.037(2) 0.035(3) -0.002(2) -0.005(2) 0.002(2)
C6 0.042(3) 0.082(5) 0.081(5) 0.025(4) 0.021(3) 0.010(3)
C7 0.023(2) 0.041(3) 0.056(3) 0.005(2) 0.001(2) 0.0038(19)
C8 0.027(2) 0.047(3) 0.064(5) -0.001(3) -0.007(3) 0.0017(17)
C9 0.025(2) 0.035(2) 0.045(3) -0.0045(18) -0.0093(18) 0.0008(18)
C10 0.051(3) 0.042(3) 0.041(3) -0.001(2) -0.016(2) 0.005(2)
C11 0.031(2) 0.029(2) 0.027(2) 0.0024(16) 0.0050(17) -0.0022(18)
C12 0.028(2) 0.0223(19) 0.028(2) 0.0005(16) -0.0005(17) -0.0027(15)
C13 0.037(2) 0.0285(19) 0.033(3) 0.0053(17) -0.0039(18) 0.0005(17)
C14 0.062(3) 0.041(3) 0.033(3) 0.002(2) -0.001(2) -0.021(2)
C15 0.061(3) 0.066(3) 0.046(4) 0.001(3) -0.009(3) -0.034(3)
C16 0.075(4) 0.053(3) 0.049(3) -0.008(3) -0.015(3) -0.024(3)
C17 0.079(4) 0.052(3) 0.032(3) -0.009(2) -0.002(3) -0.018(3)
C18 0.051(3) 0.040(3) 0.032(3) -0.004(2) -0.004(2) -0.006(2)
C19 0.034(2) 0.026(2) 0.031(2) -0.0017(18) 0.0030(18) 0.0046(18)
C20 0.034(3) 0.040(3) 0.054(3) 0.007(2) -0.005(2) -0.002(2)
C21 0.041(3) 0.057(4) 0.061(4) 0.008(3) -0.009(2) 0.004(3)
C22 0.051(3) 0.064(4) 0.041(3) 0.012(3) -0.006(2) 0.014(3)
C23 0.060(4) 0.049(3) 0.049(3) 0.027(3) 0.010(3) 0.005(2)
C24 0.037(3) 0.037(3) 0.047(3) 0.010(2) -0.001(2) -0.004(2)
C25 0.096(6) 0.097(6) 0.112(7) -0.011(5) 0.022(5) 0.016(5)
Cl1 0.412(8) 0.102(2) 0.228(6) -0.005(3) -0.129(6) 0.077(4)
Cl2 0.1013(16) 0.151(2) 0.0856(17) -0.0055(16) -0.0031(14) -0.0218(17)

loop_
_atom_type_symbol
_atom_type_description
_atom_type_scat_dispersion_real
_atom_type_scat_dispersion_imag
_atom_type_scat_source
C C 0.0033 0.0016 'International Tables Vol C Tables 4.2.6.8 and 6.1.1.4'
H H 0.0000 0.0000 'International Tables Vol C Tables 4.2.6.8 and 6.1.1.4'
N N 0.0061 0.0033 'International Tables Vol C Tables 4.2.6.8 and 6.1.1.4'
O O 0.0106 0.0060 'International Tables Vol C Tables 4.2.6.8 and 6.1.1.4'
Cl Cl 0.1484 0.1585 'International Tables Vol C Tables 4.2.6.8 and 6.1.1.4'
Mo Mo -1.6832 0.6857 'International Tables Vol C Tables 4.2.6.8 and 6.1.1.4'

loop_
_geom_angle_atom_site_label_1
_geom_angle_atom_site_label_2
_geom_angle_atom_site_label_3
_geom_angle
_geom_angle_site_symmetry_1
_geom_angle_site_symmetry_3
_geom_angle_publ_flag
O4 Mo1 O2 104.29(17) . . ?
O4 Mo1 O3 100.88(10) . . ?
O2 Mo1 O3 100.50(18) . . ?
O4 Mo1 O1 95.99(13) . . ?
O2 Mo1 O1 97.23(15) . . ?
O3 Mo1 O1 151.59(13) . . ?
O4 Mo1 N3 165.59(16) . . ?
O2 Mo1 N3 89.37(18) . . ?
O3 Mo1 N3 80.71(8) . . ?
O1 Mo1 N3 77.45(11) . . ?
O4 Mo1 N1 86.86(15) . . ?
O2 Mo1 N1 167.35(14) . . ?
O3 Mo1 N1 82.90(16) . . ?
O1 Mo1 N1 75.33(12) . . ?
N3 Mo1 N1 79.10(16) . . ?
C4 N1 N2 105.2(4) . . ?
C4 N1 Mo1 133.2(3) . . ?
N2 N1 Mo1 120.7(3) . . ?
C2 N2 N1 112.0(4) . . ?
C2 N2 C11 129.0(4) . . ?
N1 N2 C11 118.5(4) . . ?
C9 N3 N4 104.3(4) . . ?
C9 N3 Mo1 134.6(3) . . ?
N4 N3 Mo1 120.3(3) . . ?
C7 N4 N3 111.2(4) . . ?
C7 N4 C11 130.1(4) . . ?
N3 N4 C11 118.2(3) . . ?
C12 O1 Mo1 136.0(2) . . ?
Mo1 O3 Mo1 167.7(3) . 2_575 ?
N2 C2 C3 105.1(5) . . ?
N2 C2 C1 123.5(5) . . ?
C3 C2 C1 131.4(5) . . ?
C4 C3 C2 107.8(6) . . ?
N1 C4 C3 109.8(5) . . ?
N1 C4 C5 121.3(4) . . ?
C3 C4 C5 128.9(4) . . ?
N4 C7 C8 107.0(4) . . ?
N4 C7 C6 122.8(5) . . ?
C8 C7 C6 130.2(5) . . ?
C9 C8 C7 106.2(4) . . ?
N3 C9 C8 111.2(5) . . ?
N3 C9 C10 120.7(4) . . ?
C8 C9 C10 128.1(5) . . ?
N4 C11 N2 109.8(3) . . ?
N4 C11 C12 112.3(3) . . ?
N2 C11 C12 110.2(3) . . ?
O1 C12 C19 109.3(3) . . ?
O1 C12 C13 109.3(4) . . ?
C19 C12 C13 113.3(3) . . ?
O1 C12 C11 110.0(3) . . ?
C19 C12 C11 106.0(4) . . ?
C13 C12 C11 108.8(3) . . ?
C18 C13 C14 119.5(5) . . ?
C18 C13 C12 117.6(4) . . ?
C14 C13 C12 122.8(4) . . ?
C13 C14 C15 119.8(5) . . ?
C16 C15 C14 120.0(5) . . ?
C17 C16 C15 119.8(5) . . ?
C16 C17 C18 120.9(5) . . ?
C13 C18 C17 120.0(5) . . ?
C24 C19 C20 118.4(5) . . ?
C24 C19 C12 123.0(4) . . ?
C20 C19 C12 118.4(4) . . ?
C21 C20 C19 120.7(5) . . ?
C22 C21 C20 120.2(5) . . ?
C23 C22 C21 120.2(5) . . ?
C22 C23 C24 121.1(5) . . ?
C19 C24 C23 119.4(5) . . ?
Cl1 C25 Cl2 112.9(6) . . ?

loop_
_geom_bond_atom_site_label_1
_geom_bond_atom_site_label_2
_geom_bond_distance
_geom_bond_site_symmetry_2
_geom_bond_publ_flag
Mo1 O4 1.698(3) . ?
Mo1 O2 1.701(4) . ?
Mo1 O3 1.8959(5) . ?
Mo1 O1 1.956(3) . ?
Mo1 N3 2.324(4) . ?
Mo1 N1 2.359(5) . ?
N1 C4 1.344(6) . ?
N1 N2 1.359(5) . ?
N2 C2 1.358(6) . ?
N2 C11 1.454(6) . ?
N3 C9 1.353(6) . ?
N3 N4 1.379(6) . ?
N4 C7 1.359(6) . ?
N4 C11 1.451(6) . ?
O1 C12 1.392(5) . ?
O3 Mo1 1.8959(6) 2_575 ?
C1 C2 1.497(7) . ?
C2 C3 1.371(7) . ?
C3 C4 1.379(9) . ?
C4 C5 1.486(7) . ?
C6 C7 1.497(8) . ?
C7 C8 1.372(10) . ?
C8 C9 1.387(9) . ?
C9 C10 1.499(8) . ?
C11 C12 1.560(6) . ?
C12 C19 1.535(6) . ?
C12 C13 1.541(6) . ?
C13 C18 1.392(7) . ?
C13 C14 1.384(7) . ?
C14 C15 1.401(8) . ?
C15 C16 1.387(9) . ?
C16 C17 1.366(8) . ?
C17 C18 1.387(7) . ?
C19 C24 1.378(7) . ?
C19 C20 1.385(7) . ?
C20 C21 1.385(8) . ?
C21 C22 1.361(8) . ?
C22 C23 1.337(8) . ?
C23 C24 1.411(8) . ?
C25 Cl1 1.654(10) . ?
C25 Cl2 1.756(10) . ?
